data_4072630
loop_
_publ_author_name
'de Fr\'emont, Pierre'
'Singh, Rohit'
'Stevens, Edwin D.'
'Petersen, Jeffrey L.'
'Nolan, Steven P.'

_publ_section_title
;
 Synthesis, Characterization and Reactivity ofN-Heterocyclic Carbene
 Gold(III) Complexes
;
_journal_issue 6
_journal_name_full Organometallics
_journal_page_first 1376
_journal_paper_doi 10.1021/om060887t
_journal_volume 26
_journal_year 2007
_chemical_formula_sum 'C15.5 H25 Au Br3 Cl N2'
_chemical_formula_weight 711.52
_chemical_name_systematic
; 
 ? 
;
_space_group_IT_number 56
_symmetry_cell_setting orthorhombic
_symmetry_space_group_name_Hall '-P 2ab 2ac'
_symmetry_space_group_name_H-M 'P c c n'
_atom_sites_solution_hydrogens geom
_atom_sites_solution_primary direct
_atom_sites_solution_secondary difmap
_audit_creation_method SHELXL-97
_cell_angle_alpha 90.00
_cell_angle_beta 90.00
_cell_angle_gamma 90.00
_cell_formula_units_Z 8
_cell_length_a 15.0878(9)
_cell_length_b 19.9495(13)
_cell_length_c 14.6881(9)
_cell_measurement_reflns_used 23764
_cell_measurement_temperature 568(2)
_cell_measurement_theta_max 29.240
_cell_measurement_theta_min 2.188
_cell_volume 4421.0(5)
_computing_cell_refinement 'Bruker SMART'
_computing_data_collection 'Bruker SMART'
_computing_data_reduction 'Bruker SAINT'
_computing_molecular_graphics 'Bruker SHELXTL'
_computing_publication_material 'Bruker SHELXTL'
_computing_structure_refinement 'SHELXL-97 (Sheldrick, 1997)'
_computing_structure_solution 'SHELXS-97 (Sheldrick, 1990)'
_diffrn_ambient_temperature 568(2)
_diffrn_measured_fraction_theta_full 1.000
_diffrn_measured_fraction_theta_max 1.000
_diffrn_measurement_device_type 'CCD area detector'
_diffrn_measurement_method 'phi and omega scans'
_diffrn_radiation_monochromator graphite
_diffrn_radiation_source 'fine-focus sealed tube'
_diffrn_radiation_type MoK\a
_diffrn_radiation_wavelength 0.71073
_diffrn_reflns_av_R_equivalents 0.0586
_diffrn_reflns_av_sigmaI/netI 0.0247
_diffrn_reflns_limit_h_max 16
_diffrn_reflns_limit_h_min -16
_diffrn_reflns_limit_k_max 21
_diffrn_reflns_limit_k_min -21
_diffrn_reflns_limit_l_max 15
_diffrn_reflns_limit_l_min -15
_diffrn_reflns_number 36155
_diffrn_reflns_theta_full 22.50
_diffrn_reflns_theta_max 22.50
_diffrn_reflns_theta_min 1.69
_exptl_absorpt_coefficient_mu 12.198
_exptl_absorpt_correction_T_max 0.652901
_exptl_absorpt_correction_T_min 0.164961
_exptl_absorpt_correction_type empirical
_exptl_crystal_colour Orange
_exptl_crystal_density_diffrn 2.138
_exptl_crystal_density_method 'not measured'
_exptl_crystal_description Neddle
_exptl_crystal_F_000 2664
_exptl_crystal_size_max 0.60
_exptl_crystal_size_mid 0.25
_exptl_crystal_size_min 0.15
_refine_diff_density_max 0.778
_refine_diff_density_min -1.198
_refine_diff_density_rms 0.159
_refine_ls_extinction_method none
_refine_ls_goodness_of_fit_ref 1.077
_refine_ls_hydrogen_treatment mixed
_refine_ls_matrix_type full
_refine_ls_number_parameters 217
_refine_ls_number_reflns 2892
_refine_ls_number_restraints 186
_refine_ls_restrained_S_all 1.042
_refine_ls_R_factor_all 0.0514
_refine_ls_R_factor_gt 0.0438
_refine_ls_shift/su_max 0.000
_refine_ls_shift/su_mean 0.000
_refine_ls_structure_factor_coef Fsqd
_refine_ls_weighting_details 'calc w=1/[\s^2^(Fo^2^)+(0.0314P)^2^+227.3528P] where P=(Fo^2^+2Fc^2^)/3'
_refine_ls_weighting_scheme calc
_refine_ls_wR_factor_gt 0.1339
_refine_ls_wR_factor_ref 0.1359
_reflns_number_gt 2609
_reflns_number_total 2892
_reflns_threshold_expression >2sigma(I)
_cod_data_source_file om060887tsi20060923_010551.cif
_cod_data_source_block nol336
_cod_depositor_comments
;
The following automatic conversions were performed:

'_symmetry_cell_setting' value 'Orthorhombic' changed to
'orthorhombic' according to
/home/saulius/struct/CIF-dictionaries/cif_core.dic dictionary named
'cif_core.dic' version 2.4.1 from 2010-06-29.

Automatic conversion script
Id: cif_fix_values 1715 2011-07-08 13:25:40Z adriana 
;
_cod_original_sg_symbol_H-M Pccn
_cod_original_formula_sum 'C15.50 H25 Au Br3 Cl N2'
_cod_database_code 4072630

loop_
_symmetry_equiv_pos_as_xyz
'x, y, z'
'-x+1/2, -y+1/2, z'
'-x, y+1/2, -z+1/2'
'x+1/2, -y, -z+1/2'
'-x, -y, -z'
'x-1/2, y-1/2, -z'
'x, -y-1/2, z-1/2'
'-x-1/2, y, z-1/2'

loop_
_atom_site_label
_atom_site_type_symbol
_atom_site_fract_x
_atom_site_fract_y
_atom_site_fract_z
_atom_site_U_iso_or_equiv
_atom_site_adp_type
_atom_site_occupancy
_atom_site_symmetry_multiplicity
_atom_site_calc_flag
_atom_site_refinement_flags
Au1 Au 0.03770(6) 0.63863(4) 0.21671(6) 0.0379(3) Uani 1 1 d U
Br1 Br 0.18105(18) 0.67597(16) 0.16520(18) 0.0675(8) Uani 1 1 d U
N1 N 0.0406(12) 0.7464(10) 0.3604(12) 0.049(3) Uani 1 1 d U
C1 C 0.1537(16) 0.5893(12) 0.4052(18) 0.054(4) Uani 1 1 d U
H1 H 0.1373 0.5658 0.3491 0.065 Uiso 1 1 calc R
Cl1 Cl -0.192(4) 0.7007(18) 0.536(3) 0.204(15) Uani 0.50 1 d PDU
Br2 Br 0.0058(2) 0.58308(14) 0.07204(17) 0.0660(8) Uani 1 1 d U
N2 N 0.1107(12) 0.6568(9) 0.4058(12) 0.042(3) Uani 1 1 d U
C2 C 0.117(2) 0.5488(13) 0.490(2) 0.071(5) Uani 1 1 d U
H2A H 0.1320 0.5715 0.5458 0.085 Uiso 1 1 calc R
H2B H 0.0527 0.5452 0.4859 0.085 Uiso 1 1 calc R
Cl2 Cl -0.358(4) 0.7734(19) 0.572(2) 0.202(15) Uani 0.50 1 d PDU
Br3 Br -0.10414(19) 0.60737(19) 0.2781(2) 0.0856(10) Uani 1 1 d U
C3 C 0.159(2) 0.4789(14) 0.487(2) 0.078(5) Uani 1 1 d U
H3A H 0.1397 0.4535 0.5397 0.093 Uiso 1 1 calc R
H3B H 0.1392 0.4554 0.4329 0.093 Uiso 1 1 calc R
C4 C 0.255(2) 0.4824(14) 0.487(2) 0.080(5) Uani 1 1 d U
H4A H 0.2787 0.4373 0.4836 0.096 Uiso 1 1 calc R
H4B H 0.2746 0.5023 0.5434 0.096 Uiso 1 1 calc R
C5 C 0.2911(19) 0.5220(13) 0.410(2) 0.073(5) Uani 1 1 d U
H5A H 0.2771 0.5000 0.3528 0.088 Uiso 1 1 calc R
H5B H 0.3550 0.5249 0.4152 0.088 Uiso 1 1 calc R
C6 C 0.2505(18) 0.5936(12) 0.411(2) 0.063(4) Uani 1 1 d U
H6A H 0.2676 0.6166 0.4661 0.076 Uiso 1 1 calc R
H6B H 0.2730 0.6190 0.3593 0.076 Uiso 1 1 calc R
C7 C 0.0679(14) 0.6836(11) 0.3374(15) 0.040(3) Uani 1 1 d U
C8 C 0.1196(16) 0.7043(12) 0.4727(16) 0.052(4) Uani 1 1 d U
H8 H 0.1511 0.6997 0.5268 0.063 Uiso 1 1 calc R
C9 C 0.0752(16) 0.7577(13) 0.4462(16) 0.054(4) Uani 1 1 d U
H9 H 0.0683 0.7969 0.4799 0.065 Uiso 1 1 calc R
C10 C -0.0104(16) 0.7931(13) 0.3075(18) 0.058(4) Uani 1 1 d U
H10 H -0.0250 0.7721 0.2491 0.070 Uiso 1 1 calc R
C11 C -0.0969(18) 0.8094(15) 0.357(2) 0.070(5) Uani 1 1 d U
H11A H -0.0842 0.8252 0.4180 0.084 Uiso 1 1 calc R
H11B H -0.1332 0.7694 0.3616 0.084 Uiso 1 1 calc R
C12 C -0.148(2) 0.8650(16) 0.302(2) 0.083(5) Uani 1 1 d U
H12A H -0.1671 0.8468 0.2441 0.099 Uiso 1 1 calc R
H12B H -0.2007 0.8781 0.3359 0.099 Uiso 1 1 calc R
C13 C -0.091(2) 0.9262(16) 0.286(2) 0.090(6) Uani 1 1 d U
H13A H -0.1244 0.9594 0.2518 0.108 Uiso 1 1 calc R
H13B H -0.0740 0.9459 0.3436 0.108 Uiso 1 1 calc R
C14 C -0.012(2) 0.9066(16) 0.234(2) 0.086(5) Uani 1 1 d U
H14A H 0.0244 0.9459 0.2225 0.103 Uiso 1 1 calc R
H14B H -0.0290 0.8875 0.1764 0.103 Uiso 1 1 calc R
C15 C 0.0441(19) 0.8540(14) 0.289(2) 0.074(5) Uani 1 1 d U
H15A H 0.0964 0.8417 0.2547 0.088 Uiso 1 1 calc R
H15B H 0.0632 0.8736 0.3465 0.088 Uiso 1 1 calc R
C16 C -0.274(4) 0.726(5) 0.601(7) 0.203(15) Uani 0.50 1 d PDU
H16A H -0.3002 0.6852 0.6256 0.243 Uiso 0.50 1 calc PR
H16B H -0.2463 0.7482 0.6525 0.243 Uiso 0.50 1 calc PR

loop_
_atom_site_aniso_label
_atom_site_aniso_U_11
_atom_site_aniso_U_22
_atom_site_aniso_U_33
_atom_site_aniso_U_23
_atom_site_aniso_U_13
_atom_site_aniso_U_12
Au1 0.0405(5) 0.0374(5) 0.0357(5) 0.0014(4) -0.0049(4) -0.0118(4)
Br1 0.0512(15) 0.097(2) 0.0536(15) 0.0018(15) 0.0082(13) -0.0297(15)
N1 0.048(7) 0.051(6) 0.048(7) -0.014(5) -0.017(6) 0.010(6)
C1 0.053(8) 0.045(7) 0.065(9) 0.006(6) 0.000(8) 0.008(6)
Cl1 0.33(5) 0.13(2) 0.15(3) 0.001(17) 0.05(2) -0.01(2)
Br2 0.095(2) 0.0609(16) 0.0420(14) -0.0039(12) -0.0083(14) -0.0356(15)
N2 0.040(7) 0.044(6) 0.042(6) -0.004(5) -0.009(6) 0.002(6)
C2 0.074(10) 0.055(9) 0.083(11) 0.019(8) 0.007(9) 0.007(8)
Cl2 0.33(5) 0.13(2) 0.14(2) -0.024(17) 0.05(2) -0.01(2)
Br3 0.0559(17) 0.120(3) 0.081(2) -0.011(2) 0.0124(16) -0.0439(18)
C3 0.086(10) 0.054(9) 0.093(12) 0.021(9) -0.001(11) 0.007(10)
C4 0.085(10) 0.059(10) 0.097(12) 0.012(9) -0.006(11) 0.018(10)
C5 0.066(10) 0.056(10) 0.098(12) 0.006(10) 0.000(10) 0.021(8)
C6 0.053(8) 0.055(9) 0.082(11) 0.007(9) 0.001(9) 0.017(8)
C7 0.035(7) 0.044(7) 0.040(6) -0.006(5) -0.007(5) 0.004(6)
C8 0.050(10) 0.060(9) 0.047(8) -0.014(7) -0.016(8) 0.013(8)
C9 0.056(10) 0.058(8) 0.047(8) -0.019(7) -0.018(8) 0.016(8)
C10 0.053(8) 0.062(8) 0.060(9) -0.009(7) -0.017(7) 0.018(6)
C11 0.058(9) 0.079(10) 0.074(11) -0.008(9) -0.011(8) 0.026(8)
C12 0.073(11) 0.089(11) 0.086(12) -0.005(11) -0.012(10) 0.040(8)
C13 0.093(12) 0.084(11) 0.092(13) 0.001(11) -0.024(11) 0.035(9)
C14 0.091(12) 0.077(11) 0.089(12) 0.009(10) -0.019(10) 0.020(9)
C15 0.072(10) 0.069(9) 0.079(11) 0.007(9) -0.013(10) 0.013(8)
C16 0.34(5) 0.13(2) 0.15(3) -0.010(17) 0.05(2) -0.01(2)

loop_
_atom_type_symbol
_atom_type_description
_atom_type_scat_dispersion_real
_atom_type_scat_dispersion_imag
_atom_type_scat_source
C C 0.0033 0.0016 'International Tables Vol C Tables 4.2.6.8 and 6.1.1.4'
H H 0.0000 0.0000 'International Tables Vol C Tables 4.2.6.8 and 6.1.1.4'
N N 0.0061 0.0033 'International Tables Vol C Tables 4.2.6.8 and 6.1.1.4'
Cl Cl 0.1484 0.1585 'International Tables Vol C Tables 4.2.6.8 and 6.1.1.4'
Br Br -0.2901 2.4595 'International Tables Vol C Tables 4.2.6.8 and 6.1.1.4'
Au Au -2.0133 8.8022 'International Tables Vol C Tables 4.2.6.8 and 6.1.1.4'

loop_
_geom_angle_atom_site_label_1
_geom_angle_atom_site_label_2
_geom_angle_atom_site_label_3
_geom_angle
_geom_angle_site_symmetry_1
_geom_angle_site_symmetry_3
C7 Au1 Br3 89.2(6) . .
C7 Au1 Br1 86.4(6) . .
Br3 Au1 Br1 175.45(11) . .
C7 Au1 Br2 178.3(6) . .
Br3 Au1 Br2 91.92(11) . .
Br1 Au1 Br2 92.51(10) . .
C7 N1 C9 105.2(19) . .
C7 N1 C10 128.6(19) . .
C9 N1 C10 126(2) . .
C6 C1 N2 112(2) . .
C6 C1 C2 110(2) . .
N2 C1 C2 108(2) . .
Cl2 Cl1 C16 95(6) 2_465 .
Cl2 Cl1 C16 63(4) 2_465 2_465
C16 Cl1 C16 40(7) . 2_465
C7 N2 C8 108.4(18) . .
C7 N2 C1 125.3(19) . .
C8 N2 C1 125.7(19) . .
C3 C2 C1 107(2) . .
Cl1 Cl2 C16 82(6) 2_465 .
Cl1 Cl2 C16 53(5) 2_465 2_465
C16 Cl2 C16 36(7) . 2_465
C4 C3 C2 112(3) . .
C3 C4 C5 113(3) . .
C4 C5 C6 110(2) . .
C1 C6 C5 110(2) . .
N2 C7 N1 109.5(18) . .
N2 C7 Au1 126.7(16) . .
N1 C7 Au1 123.6(15) . .
C9 C8 N2 107(2) . .
C8 C9 N1 109(2) . .
N1 C10 C15 109(2) . .
N1 C10 C11 110(2) . .
C15 C10 C11 113(2) . .
C10 C11 C12 109(2) . .
C13 C12 C11 112(3) . .
C14 C13 C12 109(3) . .
C13 C14 C15 111(3) . .
C10 C15 C14 110(2) . .
Cl2 C16 Cl1 127(7) . .

loop_
_geom_bond_atom_site_label_1
_geom_bond_atom_site_label_2
_geom_bond_distance
_geom_bond_site_symmetry_2
Au1 C7 2.04(2) .
Au1 Br3 2.405(3) .
Au1 Br1 2.410(3) .
Au1 Br2 2.444(3) .
N1 C7 1.36(3) .
N1 C9 1.38(3) .
N1 C10 1.44(3) .
C1 C6 1.47(4) .
C1 N2 1.50(3) .
C1 C2 1.58(3) .
Cl1 Cl2 1.05(6) 2_465
Cl1 C16 1.64(5) .
Cl1 C16 1.82(11) 2_465
N2 C7 1.31(3) .
N2 C8 1.37(3) .
C2 C3 1.53(4) .
Cl2 Cl1 1.05(6) 2_465
Cl2 C16 1.64(5) .
Cl2 C16 2.03(10) 2_465
C3 C4 1.45(4) .
C4 C5 1.48(4) .
C5 C6 1.55(3) .
C8 C9 1.32(3) .
C10 C15 1.49(4) .
C10 C11 1.53(4) .
C11 C12 1.57(4) .
C12 C13 1.51(4) .
C13 C14 1.47(4) .
C14 C15 1.57(4) .

loop_
_geom_torsion_atom_site_label_1
_geom_torsion_atom_site_label_2
_geom_torsion_atom_site_label_3
_geom_torsion_atom_site_label_4
_geom_torsion
_geom_torsion_site_symmetry_1
C6 C1 N2 C7 113(3) .
C2 C1 N2 C7 -126(2) .
C6 C1 N2 C8 -58(3) .
C2 C1 N2 C8 63(3) .
C6 C1 C2 C3 -59(3) .
N2 C1 C2 C3 178(2) .
C1 C2 C3 C4 56(4) .
C2 C3 C4 C5 -57(4) .
C3 C4 C5 C6 56(4) .
N2 C1 C6 C5 180(2) .
C2 C1 C6 C5 60(3) .
C4 C5 C6 C1 -58(3) .
C8 N2 C7 N1 -6(3) .
C1 N2 C7 N1 -178(2) .
C8 N2 C7 Au1 178.1(17) .
C1 N2 C7 Au1 6(3) .
C9 N1 C7 N2 4(3) .
C10 N1 C7 N2 -178(2) .
C9 N1 C7 Au1 -179.7(17) .
C10 N1 C7 Au1 -2(3) .
Br3 Au1 C7 N2 94(2) .
Br1 Au1 C7 N2 -87(2) .
Br2 Au1 C7 N2 -39(24) .
Br3 Au1 C7 N1 -82.0(19) .
Br1 Au1 C7 N1 96.9(19) .
Br2 Au1 C7 N1 146(21) .
C7 N2 C8 C9 5(3) .
C1 N2 C8 C9 177(2) .
N2 C8 C9 N1 -3(3) .
C7 N1 C9 C8 -1(3) .
C10 N1 C9 C8 -179(2) .
C7 N1 C10 C15 -117(3) .
C9 N1 C10 C15 61(3) .
C7 N1 C10 C11 119(3) .
C9 N1 C10 C11 -63(3) .
N1 C10 C11 C12 175(2) .
C15 C10 C11 C12 53(3) .
C10 C11 C12 C13 -54(3) .
C11 C12 C13 C14 59(4) .
C12 C13 C14 C15 -61(3) .
N1 C10 C15 C14 -178(2) .
C11 C10 C15 C14 -56(3) .
C13 C14 C15 C10 60(4) .
Cl1 Cl2 C16 Cl1 -41(9) 2_465
C16 Cl2 C16 Cl1 -75(7) 2_465
Cl2 Cl1 C16 Cl2 115(8) 2_465
C16 Cl1 C16 Cl2 81(9) 2_465
